data_4302416
loop_
_publ_author_name
'Duane C. Wilson'
'Shengming Liu'
'Xuenian Chen'
'Edward A. Meyers'
'Xiaoguang Bao'
'Andrey V. Prosvirin'
'Kim R. Dunbar'
'Christopher M. Hadad'
'Sheldon G. Shore'

_publ_section_title
;
Water-Free Rare Earth-Prussian Blue Type Analogues: Synthesis, Structure,
Computational Analysis, and Magnetic Data of {LnIII(DMF)6FeIII(CN)6}\\infty (Ln
= Rare Earths Excluding Pm)
;
_journal_name_full 'Inorganic Chemistry'
_journal_page_first 5725
_journal_page_last 5735
_journal_paper_doi 10.1021/ic8022369
_journal_volume 48
_journal_year 2009
_chemical_formula_moiety 'C24 H42 Fe N12 O6 Tb'
_chemical_formula_sum 'C24 H42 Fe N12 O6 Tb'
_chemical_formula_weight 809.47
_chemical_melting_point ?
_chemical_name_common
; 
 Tb(DMF)6Fe(CN)6
;
_chemical_name_systematic
; 
 hexakis(N,N-dimethylformamide)Terbium(III) hexacyanoferrate(III) 
;
_space_group_IT_number 15
_symmetry_cell_setting monoclinic
_symmetry_space_group_name_Hall '-C 2yc'
_symmetry_space_group_name_H-M 'C 1 2/c 1'
_atom_sites_solution_hydrogens geom
_atom_sites_solution_primary direct
_atom_sites_solution_secondary difmap
_audit_creation_method SHELXL-97
_cell_angle_alpha 90.00
_cell_angle_beta 112.141(2)
_cell_angle_gamma 90.00
_cell_formula_units_Z 4
_cell_length_a 19.6539(8)
_cell_length_b 10.3270(3)
_cell_length_c 18.1461(6)
_cell_measurement_reflns_used 6988
_cell_measurement_temperature 273(2)
_cell_measurement_theta_max 19.28
_cell_measurement_theta_min 2.52
_cell_volume 3411.4(2)
_computing_cell_refinement 'Bruker SMART'
_computing_data_collection 'Bruker SMART'
_computing_data_reduction 'Bruker SAINT'
_computing_molecular_graphics 'SHELXL-97 (Sheldrick, 1997)'
_computing_publication_material 'SHELXL-97 (Sheldrick, 1997)'
_computing_structure_refinement 'SHELXL-97 (Sheldrick, 1997)'
_computing_structure_solution 'SHELXS-97 (Sheldrick, 1990)'
_diffrn_ambient_temperature 273(2)
_diffrn_measured_fraction_theta_full 0.988
_diffrn_measured_fraction_theta_max 0.988
_diffrn_measurement_device 'three-circle goniometer with fixed chi'
_diffrn_measurement_device_type 'Bruker Platform goniometer'
_diffrn_measurement_method 'omega and phi scans'
_diffrn_radiation_monochromator 'diamond 1 1 1'
_diffrn_radiation_source synchrotron
_diffrn_radiation_type synchrotron
_diffrn_radiation_wavelength 0.49594
_diffrn_reflns_av_R_equivalents 0.0611
_diffrn_reflns_av_sigmaI/netI 0.0435
_diffrn_reflns_limit_h_max 24
_diffrn_reflns_limit_h_min -26
_diffrn_reflns_limit_k_max 13
_diffrn_reflns_limit_k_min -13
_diffrn_reflns_limit_l_max 24
_diffrn_reflns_limit_l_min -23
_diffrn_reflns_number 26203
_diffrn_reflns_theta_full 19.32
_diffrn_reflns_theta_max 19.32
_diffrn_reflns_theta_min 1.56
_exptl_absorpt_coefficient_mu 0.979
_exptl_absorpt_correction_type none
_exptl_crystal_colour yellow
_exptl_crystal_density_diffrn 1.576
_exptl_crystal_density_meas ?
_exptl_crystal_density_method .
_exptl_crystal_description rod
_exptl_crystal_F_000 1636
_refine_diff_density_max 0.778
_refine_diff_density_min -2.517
_refine_diff_density_rms 0.329
_refine_ls_extinction_method none
_refine_ls_goodness_of_fit_ref 1.252
_refine_ls_hydrogen_treatment constr
_refine_ls_matrix_type full
_refine_ls_number_parameters 207
_refine_ls_number_reflns 4187
_refine_ls_number_restraints 0
_refine_ls_restrained_S_all 1.252
_refine_ls_R_factor_all 0.0338
_refine_ls_R_factor_gt 0.0257
_refine_ls_shift/su_max 0.001
_refine_ls_shift/su_mean 0.000
_refine_ls_structure_factor_coef Fsqd
_refine_ls_weighting_details 'calc w=1/[\s^2^(Fo^2^)+(0.0578P)^2^+0.0000P] where P=(Fo^2^+2Fc^2^)/3'
_refine_ls_weighting_scheme calc
_refine_ls_wR_factor_gt 0.0698
_refine_ls_wR_factor_ref 0.1006
_reflns_number_gt 3764
_reflns_number_total 4187
_reflns_threshold_expression >2sigma(I)
_cod_data_source_file ic8022369_si_002_03.cif
_cod_data_source_block 4
_cod_depositor_comments
;
The following automatic conversions were performed:
'_symmetry_cell_setting' value 'Monoclinic' changed to 'monoclinic'
according to '/home/saulius/struct/CIF-dictionaries/cif_core.dic'
dictionary named 'cif_core.dic' version 2.4.1 from 2010-06-29.

Automatic conversion script
Id: cif_fix_enum 1527 2010-12-29 10:47:43Z saulius 

The following automatic conversions were performed:

'_chemical_melting_point' value 'not measured' was changed to '?' -
the value is undefined or not given.

Automatic conversion script
Id: cif_fix_values 1646 2011-03-28 12:23:43Z adriana 
;
_cod_original_sg_symbol_H-M 'C 2/c'
_cod_database_code 4302416

loop_
_symmetry_equiv_pos_as_xyz
'x, y, z'
'-x, y, -z+1/2'
'x+1/2, y+1/2, z'
'-x+1/2, y+1/2, -z+1/2'
'-x, -y, -z'
'x, -y, z-1/2'
'-x+1/2, -y+1/2, -z'
'x+1/2, -y+1/2, z-1/2'

loop_
_atom_site_label
_atom_site_type_symbol
_atom_site_fract_x
_atom_site_fract_y
_atom_site_fract_z
_atom_site_U_iso_or_equiv
_atom_site_adp_type
_atom_site_occupancy
_atom_site_symmetry_multiplicity
_atom_site_calc_flag
_atom_site_refinement_flags
_atom_site_disorder_assembly
_atom_site_disorder_group
Tb1 Tb 0.0000 0.921740(17) 0.2500 0.00591(9) Uani 1 2 d S . .
Fe1 Fe -0.2500 0.7500 0.0000 0.00801(15) Uani 1 2 d S . .
C1 C -0.1630(2) 0.8071(3) 0.0863(2) 0.0099(6) Uani 1 1 d . . .
N1 N -0.11102(18) 0.8413(3) 0.13834(17) 0.0122(6) Uani 1 1 d . . .
C2 C -0.2639(2) 0.6177(3) 0.0697(2) 0.0111(6) Uani 1 1 d . . .
N2 N -0.2709(2) 0.5387(3) 0.1120(2) 0.0193(7) Uani 1 1 d . . .
C3 C -0.3078(2) 0.8744(3) 0.0332(2) 0.0131(7) Uani 1 1 d . . .
N3 N -0.3427(2) 0.9487(3) 0.0518(2) 0.0218(7) Uani 1 1 d . . .
O1 O -0.08717(16) 1.0920(2) 0.21030(16) 0.0136(5) Uani 1 1 d . . .
C11 C -0.1432(2) 1.1075(3) 0.2261(2) 0.0131(7) Uani 1 1 d . . .
H11 H -0.1430 1.0741 0.2737 0.016 Uiso 1 1 calc R . .
N11 N -0.20253(18) 1.1684(3) 0.17920(18) 0.0134(6) Uani 1 1 d . . .
C12 C -0.2087(2) 1.2156(4) 0.1012(2) 0.0184(8) Uani 1 1 d . . .
H12A H -0.1614 1.2120 0.0971 0.028 Uiso 1 1 calc R . .
H12B H -0.2259 1.3035 0.0945 0.028 Uiso 1 1 calc R . .
H12C H -0.2427 1.1624 0.0605 0.028 Uiso 1 1 calc R . .
C13 C -0.2662(2) 1.1836(4) 0.2009(2) 0.0233(8) Uani 1 1 d . . .
H13A H -0.3066 1.1350 0.1647 0.035 Uiso 1 1 calc R . .
H13B H -0.2793 1.2735 0.1981 0.035 Uiso 1 1 calc R . .
H13C H -0.2546 1.1524 0.2540 0.035 Uiso 1 1 calc R . .
O2 O 0.01285(15) 1.0076(2) 0.13389(14) 0.0114(5) Uani 1 1 d . . .
C21 C -0.0375(2) 1.0585(3) 0.0760(2) 0.0098(6) Uani 1 1 d . . .
H21 H -0.0856 1.0340 0.0665 0.012 Uiso 1 1 calc R . .
N21 N -0.02642(17) 1.1446(2) 0.02787(17) 0.0099(6) Uani 1 1 d . . .
C22 C -0.0880(2) 1.2007(3) -0.0369(2) 0.0151(7) Uani 1 1 d . . .
H22A H -0.1325 1.1575 -0.0409 0.023 Uiso 1 1 calc R . .
H22B H -0.0804 1.1907 -0.0858 0.023 Uiso 1 1 calc R . .
H22C H -0.0917 1.2911 -0.0267 0.023 Uiso 1 1 calc R . .
C23 C 0.0470(2) 1.1906(3) 0.0385(2) 0.0152(7) Uani 1 1 d . . .
H23A H 0.0530 1.2779 0.0580 0.023 Uiso 1 1 calc R . .
H23B H 0.0530 1.1879 -0.0116 0.023 Uiso 1 1 calc R . .
H23C H 0.0831 1.1360 0.0761 0.023 Uiso 1 1 calc R . .
O3 O 0.04521(16) 0.7465(2) 0.19979(15) 0.0147(5) Uani 1 1 d . . .
C31 C 0.0787(2) 0.6433(3) 0.2290(2) 0.0129(7) Uani 1 1 d . . .
H31 H 0.1180 0.6468 0.2777 0.015 Uiso 1 1 calc R . .
N31 N 0.06001(19) 0.5308(3) 0.19292(18) 0.0147(6) Uani 1 1 d . . .
C32 C 0.1044(3) 0.4155(3) 0.2261(3) 0.0241(9) Uani 1 1 d . . .
H32A H 0.1422 0.4367 0.2763 0.036 Uiso 1 1 calc R . .
H32B H 0.1264 0.3856 0.1901 0.036 Uiso 1 1 calc R . .
H32C H 0.0737 0.3487 0.2335 0.036 Uiso 1 1 calc R . .
C33 C -0.0016(3) 0.5172(4) 0.1169(3) 0.0259(9) Uani 1 1 d . . .
H33A H -0.0337 0.5903 0.1087 0.039 Uiso 1 1 calc R . .
H33B H -0.0281 0.4393 0.1173 0.039 Uiso 1 1 calc R . .
H33C H 0.0166 0.5129 0.0747 0.039 Uiso 1 1 calc R . .

loop_
_atom_site_aniso_label
_atom_site_aniso_U_11
_atom_site_aniso_U_22
_atom_site_aniso_U_33
_atom_site_aniso_U_23
_atom_site_aniso_U_13
_atom_site_aniso_U_12
Tb1 0.00570(14) 0.00285(12) 0.00620(13) 0.000 -0.00115(9) 0.000
Fe1 0.0066(4) 0.0063(3) 0.0076(3) -0.0006(2) -0.0014(3) -0.0017(2)
C1 0.0085(18) 0.0088(13) 0.0099(15) 0.0018(11) 0.0007(14) -0.0010(12)
N1 0.0129(16) 0.0097(12) 0.0110(14) 0.0013(10) 0.0010(13) -0.0014(11)
C2 0.0086(17) 0.0088(13) 0.0118(16) -0.0025(12) -0.0008(14) -0.0021(12)
N2 0.0204(19) 0.0157(13) 0.0193(17) 0.0032(12) 0.0046(15) -0.0025(13)
C3 0.0115(18) 0.0107(14) 0.0132(16) -0.0019(12) 0.0000(14) -0.0026(13)
N3 0.0183(19) 0.0193(14) 0.0263(19) -0.0068(13) 0.0067(16) -0.0027(14)
O1 0.0117(14) 0.0116(11) 0.0143(12) 0.0002(9) 0.0014(11) 0.0065(9)
C11 0.0156(19) 0.0074(12) 0.0128(16) 0.0005(12) 0.0012(15) 0.0017(13)
N11 0.0101(16) 0.0153(13) 0.0127(14) 0.0012(11) 0.0020(13) 0.0043(12)
C12 0.018(2) 0.0208(17) 0.0133(17) 0.0055(13) 0.0028(16) 0.0048(15)
C13 0.015(2) 0.034(2) 0.021(2) 0.0053(16) 0.0067(17) 0.0072(17)
O2 0.0126(14) 0.0103(10) 0.0093(11) 0.0024(8) 0.0017(10) 0.0011(9)
C21 0.0093(18) 0.0081(12) 0.0110(16) -0.0008(11) 0.0029(14) 0.0004(12)
N21 0.0098(15) 0.0080(11) 0.0111(13) 0.0009(10) 0.0029(12) 0.0004(10)
C22 0.0140(19) 0.0163(15) 0.0123(16) 0.0056(12) 0.0020(15) 0.0034(13)
C23 0.014(2) 0.0148(15) 0.0163(17) 0.0004(13) 0.0049(15) -0.0032(13)
O3 0.0198(15) 0.0111(11) 0.0118(12) 0.0006(9) 0.0043(11) 0.0083(10)
C31 0.0137(19) 0.0133(15) 0.0114(16) -0.0003(12) 0.0045(14) 0.0029(13)
N31 0.0168(17) 0.0094(12) 0.0137(14) 0.0010(11) 0.0011(13) 0.0030(12)
C32 0.028(3) 0.0124(17) 0.024(2) 0.0003(14) 0.0002(19) 0.0079(15)
C33 0.027(3) 0.0164(17) 0.022(2) -0.0035(14) -0.0037(18) -0.0006(16)

loop_
_atom_type_symbol
_atom_type_description
_atom_type_scat_dispersion_real
_atom_type_scat_dispersion_imag
_atom_type_scat_source
C C 0.0015 0.0009 'International Tables Vol C Tables 4.2.6.8 and 6.1.1.4'
H H 0.0000 0.0000 'International Tables Vol C Tables 4.2.6.8 and 6.1.1.4'
N N 0.0030 0.0019 'International Tables Vol C Tables 4.2.6.8 and 6.1.1.4'
O O 0.0056 0.0036 'International Tables Vol C Tables 4.2.6.8 and 6.1.1.4'
Fe Fe 0.2886 0.5448 'International Tables Vol C Tables 4.2.6.8 and 6.1.1.4'
Tb Tb -0.3496 2.7654 'International Tables Vol C Tables 4.2.6.8 and 6.1.1.4'

loop_
_geom_angle_atom_site_label_1
_geom_angle_atom_site_label_2
_geom_angle_atom_site_label_3
_geom_angle
_geom_angle_site_symmetry_1
_geom_angle_site_symmetry_3
_geom_angle_publ_flag
O3 Tb1 O3 79.07(12) . 2 ?
O3 Tb1 O1 110.73(9) . 2 ?
O3 Tb1 O1 142.22(9) 2 2 ?
O3 Tb1 O1 142.22(9) . . ?
O3 Tb1 O1 110.73(9) 2 . ?
O1 Tb1 O1 84.20(13) 2 . ?
O3 Tb1 O2 76.23(8) . . ?
O3 Tb1 O2 144.24(8) 2 . ?
O1 Tb1 O2 71.80(9) 2 . ?
O1 Tb1 O2 76.15(8) . . ?
O3 Tb1 O2 144.24(8) . 2 ?
O3 Tb1 O2 76.23(8) 2 2 ?
O1 Tb1 O2 76.15(8) 2 2 ?
O1 Tb1 O2 71.80(9) . 2 ?
O2 Tb1 O2 136.35(11) . 2 ?
O3 Tb1 N1 76.76(10) . . ?
O3 Tb1 N1 73.45(9) 2 . ?
O1 Tb1 N1 143.60(9) 2 . ?
O1 Tb1 N1 71.91(9) . . ?
O2 Tb1 N1 75.99(9) . . ?
O2 Tb1 N1 119.33(9) 2 . ?
O3 Tb1 N1 73.45(9) . 2 ?
O3 Tb1 N1 76.76(10) 2 2 ?
O1 Tb1 N1 71.91(9) 2 2 ?
O1 Tb1 N1 143.60(9) . 2 ?
O2 Tb1 N1 119.33(9) . 2 ?
O2 Tb1 N1 75.99(9) 2 2 ?
N1 Tb1 N1 141.08(12) . 2 ?
C1 Fe1 C1 180.00(19) 7_465 . ?
C1 Fe1 C2 89.19(14) 7_465 7_465 ?
C1 Fe1 C2 90.81(14) . 7_465 ?
C1 Fe1 C2 90.81(14) 7_465 . ?
C1 Fe1 C2 89.19(14) . . ?
C2 Fe1 C2 180.00(15) 7_465 . ?
C1 Fe1 C3 90.66(14) 7_465 . ?
C1 Fe1 C3 89.34(14) . . ?
C2 Fe1 C3 88.84(14) 7_465 . ?
C2 Fe1 C3 91.16(14) . . ?
C1 Fe1 C3 89.34(14) 7_465 7_465 ?
C1 Fe1 C3 90.66(14) . 7_465 ?
C2 Fe1 C3 91.16(14) 7_465 7_465 ?
C2 Fe1 C3 88.84(14) . 7_465 ?
C3 Fe1 C3 180.00(19) . 7_465 ?
N1 C1 Fe1 179.6(3) . . ?
C1 N1 Tb1 178.3(3) . . ?
N2 C2 Fe1 178.8(4) . . ?
N3 C3 Fe1 178.9(4) . . ?
C11 O1 Tb1 128.7(2) . . ?
O1 C11 N11 123.8(3) . . ?
O1 C11 H11 118.1 . . ?
N11 C11 H11 118.1 . . ?
C11 N11 C13 121.3(3) . . ?
C11 N11 C12 121.1(3) . . ?
C13 N11 C12 117.5(3) . . ?
N11 C12 H12A 109.5 . . ?
N11 C12 H12B 109.5 . . ?
H12A C12 H12B 109.5 . . ?
N11 C12 H12C 109.5 . . ?
H12A C12 H12C 109.5 . . ?
H12B C12 H12C 109.5 . . ?
N11 C13 H13A 109.5 . . ?
N11 C13 H13B 109.5 . . ?
H13A C13 H13B 109.5 . . ?
N11 C13 H13C 109.5 . . ?
H13A C13 H13C 109.5 . . ?
H13B C13 H13C 109.5 . . ?
C21 O2 Tb1 125.6(2) . . ?
O2 C21 N21 124.1(3) . . ?
O2 C21 H21 117.9 . . ?
N21 C21 H21 117.9 . . ?
C21 N21 C22 120.6(3) . . ?
C21 N21 C23 122.1(3) . . ?
C22 N21 C23 117.2(3) . . ?
N21 C22 H22A 109.5 . . ?
N21 C22 H22B 109.5 . . ?
H22A C22 H22B 109.5 . . ?
N21 C22 H22C 109.5 . . ?
H22A C22 H22C 109.5 . . ?
H22B C22 H22C 109.5 . . ?
N21 C23 H23A 109.5 . . ?
N21 C23 H23B 109.5 . . ?
H23A C23 H23B 109.5 . . ?
N21 C23 H23C 109.5 . . ?
H23A C23 H23C 109.5 . . ?
H23B C23 H23C 109.5 . . ?
C31 O3 Tb1 134.7(2) . . ?
O3 C31 N31 122.3(4) . . ?
O3 C31 H31 118.9 . . ?
N31 C31 H31 118.9 . . ?
C31 N31 C33 122.1(3) . . ?
C31 N31 C32 120.1(3) . . ?
C33 N31 C32 117.6(3) . . ?
N31 C32 H32A 109.5 . . ?
N31 C32 H32B 109.5 . . ?
H32A C32 H32B 109.5 . . ?
N31 C32 H32C 109.5 . . ?
H32A C32 H32C 109.5 . . ?
H32B C32 H32C 109.5 . . ?
N31 C33 H33A 109.5 . . ?
N31 C33 H33B 109.5 . . ?
H33A C33 H33B 109.5 . . ?
N31 C33 H33C 109.5 . . ?
H33A C33 H33C 109.5 . . ?
H33B C33 H33C 109.5 . . ?

loop_
_geom_bond_atom_site_label_1
_geom_bond_atom_site_label_2
_geom_bond_distance
_geom_bond_site_symmetry_2
_geom_bond_publ_flag
Tb1 O3 2.346(2) . ?
Tb1 O3 2.346(2) 2 ?
Tb1 O1 2.369(2) 2 ?
Tb1 O1 2.369(2) . ?
Tb1 O2 2.385(2) . ?
Tb1 O2 2.385(2) 2 ?
Tb1 N1 2.495(3) . ?
Tb1 N1 2.495(3) 2 ?
Fe1 C1 1.924(4) 7_465 ?
Fe1 C1 1.924(4) . ?
Fe1 C2 1.950(3) 7_465 ?
Fe1 C2 1.950(3) . ?
Fe1 C3 1.955(3) . ?
Fe1 C3 1.955(3) 7_465 ?
C1 N1 1.155(5) . ?
C2 N2 1.162(5) . ?
C3 N3 1.161(5) . ?
O1 C11 1.249(5) . ?
C11 N11 1.315(5) . ?
C11 H11 0.9300 . ?
N11 C13 1.454(5) . ?
N11 C12 1.459(4) . ?
C12 H12A 0.9600 . ?
C12 H12B 0.9600 . ?
C12 H12C 0.9600 . ?
C13 H13A 0.9600 . ?
C13 H13B 0.9600 . ?
C13 H13C 0.9600 . ?
O2 C21 1.254(4) . ?
C21 N21 1.321(4) . ?
C21 H21 0.9300 . ?
N21 C22 1.452(5) . ?
N21 C23 1.460(5) . ?
C22 H22A 0.9600 . ?
C22 H22B 0.9600 . ?
C22 H22C 0.9600 . ?
C23 H23A 0.9600 . ?
C23 H23B 0.9600 . ?
C23 H23C 0.9600 . ?
O3 C31 1.260(4) . ?
C31 N31 1.317(5) . ?
C31 H31 0.9300 . ?
N31 C33 1.459(5) . ?
N31 C32 1.464(5) . ?
C32 H32A 0.9600 . ?
C32 H32B 0.9600 . ?
C32 H32C 0.9600 . ?
C33 H33A 0.9600 . ?
C33 H33B 0.9600 . ?
C33 H33C 0.9600 . ?
